data_1559023
loop_
_publ_author_name
'Sung, Jiha'

_publ_section_title
;
 3-(2-Methoxyphenyl)-2,3-dihydro-1<i>H</i>-benzo[<i>f</i>]chromen-1-one
;
_journal_coeditor_code HB4362
_journal_issue 9
_journal_name_full IUCrData
_journal_page_first x201209
_journal_paper_doi 10.1107/S2414314620012092
_journal_volume 5
_journal_year 2020
_chemical_formula_iupac 'C20 H16 O3'
_chemical_formula_moiety 'C20 H16 O3'
_chemical_formula_sum 'C20 H16 O3'
_chemical_formula_weight 304.33
_chemical_name_systematic
;
3-(2-Methoxyphenyl)-2,3-dihydro-1<i>H</i>-benzo[<i>f</i>]chromen-1-one
;
_space_group_crystal_system monoclinic
_space_group_IT_number 14
_space_group_name_Hall '-P 2yn'
_space_group_name_H-M_alt 'P 1 21/n 1'
_atom_sites_solution_hydrogens geom
_atom_sites_solution_primary direct
_audit_creation_method SHELXL-2014/7
_cell_angle_alpha 90
_cell_angle_beta 105.2534(16)
_cell_angle_gamma 90
_cell_formula_units_Z 4
_cell_length_a 12.4519(5)
_cell_length_b 7.8785(3)
_cell_length_c 15.6680(7)
_cell_measurement_reflns_used 9975
_cell_measurement_temperature 223(2)
_cell_measurement_theta_max 28.30
_cell_measurement_theta_min 2.69
_cell_volume 1482.92(11)
_computing_cell_refinement
;
SAINT (Bruker, 2012)
;
_computing_data_collection
;
APEX2 (Bruker, 2012)
;
_computing_data_reduction
;
SAINT (Bruker, 2012)
;
_computing_molecular_graphics
;
SHELXTL (Sheldrick, 2008)
;
_computing_publication_material
;
publCIF (Westrip, 2010)
;
_computing_structure_refinement
;
SHELXL2014 (Sheldrick, 2015)
;
_computing_structure_solution
;
SHELXS (Sheldrick, 2008)
;
_diffrn_ambient_temperature 223(2)
_diffrn_measured_fraction_theta_full 0.999
_diffrn_measured_fraction_theta_max 0.999
_diffrn_measurement_device_type 'PHOTON 100 CMOS'
_diffrn_measurement_method '\f and \w scans'
_diffrn_radiation_type MoK\a
_diffrn_radiation_wavelength 0.71073
_diffrn_reflns_av_R_equivalents 0.0493
_diffrn_reflns_av_unetI/netI 0.0204
_diffrn_reflns_limit_h_max 16
_diffrn_reflns_limit_h_min -16
_diffrn_reflns_limit_k_max 10
_diffrn_reflns_limit_k_min -10
_diffrn_reflns_limit_l_max 20
_diffrn_reflns_limit_l_min -20
_diffrn_reflns_number 40884
_diffrn_reflns_theta_full 25.242
_diffrn_reflns_theta_max 28.360
_diffrn_reflns_theta_min 2.695
_exptl_absorpt_coefficient_mu 0.091
_exptl_absorpt_correction_T_max 0.7457
_exptl_absorpt_correction_T_min 0.6914
_exptl_absorpt_correction_type multi-scan
_exptl_absorpt_process_details
;
(SADABS; Bruker, 2012)
;
_exptl_crystal_colour yellow
_exptl_crystal_density_diffrn 1.363
_exptl_crystal_description Block
_exptl_crystal_F_000 640
_exptl_crystal_size_max 0.210
_exptl_crystal_size_mid 0.140
_exptl_crystal_size_min 0.100
_refine_diff_density_max 0.320
_refine_diff_density_min -0.199
_refine_ls_extinction_method none
_refine_ls_goodness_of_fit_ref 1.025
_refine_ls_hydrogen_treatment constr
_refine_ls_matrix_type full
_refine_ls_number_parameters 209
_refine_ls_number_reflns 3704
_refine_ls_number_restraints 0
_refine_ls_restrained_S_all 1.025
_refine_ls_R_factor_all 0.0600
_refine_ls_R_factor_gt 0.0424
_refine_ls_shift/su_max 0.000
_refine_ls_shift/su_mean 0.000
_refine_ls_structure_factor_coef Fsqd
_refine_ls_weighting_details 'w=1/[\s^2^(Fo^2^)+(0.0466P)^2^+0.6269P] where P=(Fo^2^+2Fc^2^)/3'
_refine_ls_weighting_scheme calc
_refine_ls_wR_factor_gt 0.1020
_refine_ls_wR_factor_ref 0.1126
_reflns_number_gt 2879
_reflns_number_total 3704
_reflns_threshold_expression 'I > 2\s(I)'
_cod_data_source_file hb4362sup1.cif
_cod_data_source_block I
_cod_original_sg_symbol_H-M 'P 21/n'
_cod_database_code 1559023
_shelx_space_group_comment
;
The symmetry employed for this shelxl refinement is uniquely defined
by the following loop, which should always be used as a source of
symmetry information in preference to the above space-group names.
They are only intended as comments.
;
_shelx_estimated_absorpt_t_min 0.981
_shelx_estimated_absorpt_t_max 0.991

loop_
_space_group_symop_operation_xyz
'x, y, z'
'-x+1/2, y+1/2, -z+1/2'
'-x, -y, -z'
'x-1/2, -y-1/2, z-1/2'

loop_
_atom_site_type_symbol
_atom_site_label
_atom_site_fract_x
_atom_site_fract_y
_atom_site_fract_z
_atom_site_U_iso_or_equiv
_atom_site_adp_type
_atom_site_calc_flag
_atom_site_occupancy
_atom_site_disorder_assembly
_atom_site_disorder_group
O O1 1.02968(9) 0.67451(14) 0.13018(7) 0.0408(3) Uani d 1 . .
C C1 0.96744(11) 0.55251(17) 0.11882(8) 0.0277(3) Uani d 1 . .
C C2 0.87200(10) 0.52818(17) 0.04044(8) 0.0254(3) Uani d 1 . .
C C3 0.83775(10) 0.65224(17) -0.02963(8) 0.0256(3) Uani d 1 . .
C C4 0.88498(11) 0.81647(18) -0.02699(9) 0.0319(3) Uani d 1 . .
H H4 0.9442 0.8475 0.0214 0.038 Uiso calc 1 . .
C C5 0.84549(12) 0.93097(19) -0.09406(10) 0.0373(3) Uani d 1 . .
H H5 0.8778 1.0394 -0.0906 0.045 Uiso calc 1 . .
C C6 0.75818(12) 0.8889(2) -0.16720(10) 0.0383(3) Uani d 1 . .
H H6 0.7318 0.9687 -0.2125 0.046 Uiso calc 1 . .
C C7 0.71140(12) 0.7314(2) -0.17257(9) 0.0344(3) Uani d 1 . .
H H7 0.6531 0.7029 -0.2221 0.041 Uiso calc 1 . .
C C8 0.74920(11) 0.61053(18) -0.10475(8) 0.0279(3) Uani d 1 . .
C C9 0.69968(11) 0.44738(19) -0.11078(9) 0.0312(3) Uani d 1 . .
H H9 0.6434 0.4186 -0.1616 0.037 Uiso calc 1 . .
C C10 0.73167(11) 0.33232(18) -0.04500(9) 0.0308(3) Uani d 1 . .
H H10 0.6983 0.2245 -0.0504 0.037 Uiso calc 1 . .
C C11 0.81568(11) 0.37503(17) 0.03210(8) 0.0268(3) Uani d 1 . .
O O2 0.83415(8) 0.25362(12) 0.09597(6) 0.0327(2) Uani d 1 . .
C C12 0.88068(11) 0.31806(18) 0.18418(8) 0.0284(3) Uani d 1 . .
H H12 0.8275 0.4002 0.1981 0.034 Uiso calc 1 . .
C C13 0.98756(11) 0.41041(18) 0.18597(9) 0.0301(3) Uani d 1 . .
H H13A 1.0414 0.3302 0.1732 0.036 Uiso calc 1 . .
H H13B 1.0193 0.4572 0.2452 0.036 Uiso calc 1 . .
C C14 0.89365(11) 0.17138(18) 0.24762(9) 0.0290(3) Uani d 1 . .
C C15 0.89304(11) 0.20426(18) 0.33543(9) 0.0301(3) Uani d 1 . .
C C16 0.90122(12) 0.0723(2) 0.39537(10) 0.0352(3) Uani d 1 . .
H H16 0.9000 0.0947 0.4540 0.042 Uiso calc 1 . .
C C17 0.91114(12) -0.0927(2) 0.36806(10) 0.0381(3) Uani d 1 . .
H H17 0.9166 -0.1824 0.4086 0.046 Uiso calc 1 . .
C C18 0.91317(13) -0.1273(2) 0.28268(11) 0.0398(3) Uani d 1 . .
H H18 0.9203 -0.2397 0.2649 0.048 Uiso calc 1 . .
C C19 0.90462(12) 0.00531(19) 0.22271(10) 0.0358(3) Uani d 1 . .
H H19 0.9063 -0.0184 0.1643 0.043 Uiso calc 1 . .
O O3 0.88502(9) 0.37221(13) 0.35620(7) 0.0398(3) Uani d 1 . .
C C20 0.85783(17) 0.4093(2) 0.43593(11) 0.0520(5) Uani d 1 . .
H H20A 0.7929 0.3441 0.4391 0.078 Uiso calc 1 . .
H H20B 0.8418 0.5295 0.4381 0.078 Uiso calc 1 . .
H H20C 0.9200 0.3799 0.4855 0.078 Uiso calc 1 . .

loop_
_atom_site_aniso_label
_atom_site_aniso_U_11
_atom_site_aniso_U_22
_atom_site_aniso_U_33
_atom_site_aniso_U_12
_atom_site_aniso_U_13
_atom_site_aniso_U_23
O1 0.0417(6) 0.0414(6) 0.0332(6) -0.0146(5) -0.0011(4) 0.0012(5)
C1 0.0279(6) 0.0315(7) 0.0237(6) -0.0012(5) 0.0070(5) -0.0024(5)
C2 0.0248(6) 0.0290(7) 0.0224(6) -0.0004(5) 0.0063(5) -0.0012(5)
C3 0.0255(6) 0.0289(7) 0.0237(6) 0.0009(5) 0.0086(5) -0.0009(5)
C4 0.0314(7) 0.0320(7) 0.0317(7) -0.0033(6) 0.0072(5) -0.0011(6)
C5 0.0384(8) 0.0297(7) 0.0447(8) -0.0017(6) 0.0124(6) 0.0056(6)
C6 0.0364(8) 0.0393(8) 0.0391(8) 0.0066(6) 0.0094(6) 0.0141(7)
C7 0.0299(7) 0.0422(8) 0.0289(7) 0.0034(6) 0.0036(5) 0.0060(6)
C8 0.0258(6) 0.0338(7) 0.0242(6) 0.0011(5) 0.0066(5) 0.0008(5)
C9 0.0289(7) 0.0384(8) 0.0235(6) -0.0041(6) 0.0022(5) -0.0024(6)
C10 0.0317(7) 0.0315(7) 0.0280(7) -0.0075(5) 0.0059(5) -0.0031(6)
C11 0.0287(6) 0.0288(6) 0.0233(6) 0.0001(5) 0.0078(5) 0.0012(5)
O2 0.0403(5) 0.0299(5) 0.0248(5) -0.0056(4) 0.0033(4) 0.0037(4)
C12 0.0297(6) 0.0319(7) 0.0228(6) 0.0005(5) 0.0054(5) 0.0019(5)
C13 0.0273(6) 0.0369(7) 0.0248(6) 0.0000(6) 0.0044(5) 0.0019(5)
C14 0.0257(6) 0.0322(7) 0.0286(7) 0.0021(5) 0.0064(5) 0.0051(6)
C15 0.0274(6) 0.0326(7) 0.0305(7) 0.0004(5) 0.0083(5) 0.0036(6)
C16 0.0352(7) 0.0413(8) 0.0285(7) -0.0005(6) 0.0073(6) 0.0078(6)
C17 0.0354(7) 0.0359(8) 0.0419(8) 0.0025(6) 0.0083(6) 0.0143(7)
C18 0.0409(8) 0.0316(7) 0.0465(9) 0.0056(6) 0.0110(7) 0.0039(7)
C19 0.0380(8) 0.0365(8) 0.0329(7) 0.0045(6) 0.0095(6) 0.0019(6)
O3 0.0562(7) 0.0342(6) 0.0333(6) 0.0010(5) 0.0192(5) 0.0029(4)
C20 0.0748(12) 0.0454(10) 0.0433(9) 0.0065(9) 0.0290(9) -0.0019(8)

loop_
_atom_type_symbol
_atom_type_description
_atom_type_scat_dispersion_real
_atom_type_scat_dispersion_imag
_atom_type_scat_source
C C 0.0033 0.0016 'International Tables Vol C Tables 4.2.6.8 and 6.1.1.4'
H H 0.0000 0.0000 'International Tables Vol C Tables 4.2.6.8 and 6.1.1.4'
O O 0.0106 0.0060 'International Tables Vol C Tables 4.2.6.8 and 6.1.1.4'

loop_
_geom_angle_atom_site_label_1
_geom_angle_atom_site_label_2
_geom_angle_atom_site_label_3
_geom_angle_site_symmetry_1
_geom_angle_site_symmetry_3
_geom_angle
_geom_angle_publ_flag
O1 C1 C2 . . 124.39(12) ?
O1 C1 C13 . . 120.01(12) ?
C2 C1 C13 . . 115.57(11) ?
C11 C2 C3 . . 118.42(11) ?
C11 C2 C1 . . 117.88(12) ?
C3 C2 C1 . . 123.64(12) ?
C4 C3 C8 . . 117.39(12) ?
C4 C3 C2 . . 123.84(12) ?
C8 C3 C2 . . 118.73(12) ?
C5 C4 C3 . . 120.98(13) ?
C5 C4 H4 . . 119.5 ?
C3 C4 H4 . . 119.5 ?
C4 C5 C6 . . 121.10(14) ?
C4 C5 H5 . . 119.4 ?
C6 C5 H5 . . 119.4 ?
C7 C6 C5 . . 119.62(14) ?
C7 C6 H6 . . 120.2 ?
C5 C6 H6 . . 120.2 ?
C6 C7 C8 . . 120.98(13) ?
C6 C7 H7 . . 119.5 ?
C8 C7 H7 . . 119.5 ?
C7 C8 C9 . . 120.54(12) ?
C7 C8 C3 . . 119.91(13) ?
C9 C8 C3 . . 119.54(12) ?
C10 C9 C8 . . 121.43(12) ?
C10 C9 H9 . . 119.3 ?
C8 C9 H9 . . 119.3 ?
C9 C10 C11 . . 119.67(13) ?
C9 C10 H10 . . 120.2 ?
C11 C10 H10 . . 120.2 ?
O2 C11 C2 . . 124.08(12) ?
O2 C11 C10 . . 113.89(12) ?
C2 C11 C10 . . 122.02(12) ?
C11 O2 C12 . . 113.89(10) ?
O2 C12 C14 . . 107.98(11) ?
O2 C12 C13 . . 108.49(10) ?
C14 C12 C13 . . 114.63(11) ?
O2 C12 H12 . . 108.5 ?
C14 C12 H12 . . 108.5 ?
C13 C12 H12 . . 108.5 ?
C12 C13 C1 . . 111.10(11) ?
C12 C13 H13A . . 109.4 ?
C1 C13 H13A . . 109.4 ?
C12 C13 H13B . . 109.4 ?
C1 C13 H13B . . 109.4 ?
H13A C13 H13B . . 108.0 ?
C19 C14 C15 . . 118.58(13) ?
C19 C14 C12 . . 122.80(12) ?
C15 C14 C12 . . 118.61(12) ?
O3 C15 C16 . . 124.01(13) ?
O3 C15 C14 . . 115.49(12) ?
C16 C15 C14 . . 120.50(13) ?
C17 C16 C15 . . 119.44(14) ?
C17 C16 H16 . . 120.3 ?
C15 C16 H16 . . 120.3 ?
C18 C17 C16 . . 120.90(14) ?
C18 C17 H17 . . 119.5 ?
C16 C17 H17 . . 119.5 ?
C17 C18 C19 . . 119.50(15) ?
C17 C18 H18 . . 120.2 ?
C19 C18 H18 . . 120.2 ?
C14 C19 C18 . . 121.06(14) ?
C14 C19 H19 . . 119.5 ?
C18 C19 H19 . . 119.5 ?
C15 O3 C20 . . 117.37(12) ?
O3 C20 H20A . . 109.5 ?
O3 C20 H20B . . 109.5 ?
H20A C20 H20B . . 109.5 ?
O3 C20 H20C . . 109.5 ?
H20A C20 H20C . . 109.5 ?
H20B C20 H20C . . 109.5 ?

loop_
_geom_bond_atom_site_label_1
_geom_bond_atom_site_label_2
_geom_bond_site_symmetry_2
_geom_bond_distance
_geom_bond_publ_flag
O1 C1 . 1.2180(16) ?
C1 C2 . 1.4796(17) ?
C1 C13 . 1.5114(18) ?
C2 C11 . 1.3844(18) ?
C2 C3 . 1.4478(18) ?
C3 C4 . 1.4173(19) ?
C3 C8 . 1.4235(18) ?
C4 C5 . 1.374(2) ?
C4 H4 . 0.9400 ?
C5 C6 . 1.396(2) ?
C5 H5 . 0.9400 ?
C6 C7 . 1.364(2) ?
C6 H6 . 0.9400 ?
C7 C8 . 1.4123(19) ?
C7 H7 . 0.9400 ?
C8 C9 . 1.4179(19) ?
C9 C10 . 1.3515(19) ?
C9 H9 . 0.9400 ?
C10 C11 . 1.4149(18) ?
C10 H10 . 0.9400 ?
C11 O2 . 1.3595(15) ?
O2 C12 . 1.4430(16) ?
C12 C14 . 1.5050(18) ?
C12 C13 . 1.5105(18) ?
C12 H12 . 0.9900 ?
C13 H13A . 0.9800 ?
C13 H13B . 0.9800 ?
C14 C19 . 1.382(2) ?
C14 C15 . 1.4020(19) ?
C15 O3 . 1.3725(17) ?
C15 C16 . 1.3869(19) ?
C16 C17 . 1.384(2) ?
C16 H16 . 0.9400 ?
C17 C18 . 1.372(2) ?
C17 H17 . 0.9400 ?
C18 C19 . 1.390(2) ?
C18 H18 . 0.9400 ?
C19 H19 . 0.9400 ?
O3 C20 . 1.4083(18) ?
C20 H20A . 0.9700 ?
C20 H20B . 0.9700 ?
C20 H20C . 0.9700 ?

loop_
_geom_hbond_atom_site_label_D
_geom_hbond_atom_site_label_H
_geom_hbond_atom_site_label_A
_geom_hbond_site_symmetry_A
_geom_hbond_distance_DH
_geom_hbond_distance_HA
_geom_hbond_distance_DA
_geom_hbond_angle_DHA
C7 H7 O1 4_575 0.94 2.60 3.3973(17) 142

loop_
_geom_torsion_atom_site_label_1
_geom_torsion_atom_site_label_2
_geom_torsion_atom_site_label_3
_geom_torsion_atom_site_label_4
_geom_torsion_site_symmetry_1
_geom_torsion_site_symmetry_2
_geom_torsion_site_symmetry_3
_geom_torsion_site_symmetry_4
_geom_torsion
_geom_torsion_publ_flag
O1 C1 C2 C11 . . . . 173.33(13) ?
C13 C1 C2 C11 . . . . -4.76(17) ?
O1 C1 C2 C3 . . . . -3.7(2) ?
C13 C1 C2 C3 . . . . 178.17(11) ?
C11 C2 C3 C4 . . . . 176.81(12) ?
C1 C2 C3 C4 . . . . -6.14(19) ?
C11 C2 C3 C8 . . . . -1.15(18) ?
C1 C2 C3 C8 . . . . 175.91(12) ?
C8 C3 C4 C5 . . . . 0.76(19) ?
C2 C3 C4 C5 . . . . -177.22(13) ?
C3 C4 C5 C6 . . . . -0.4(2) ?
C4 C5 C6 C7 . . . . -0.3(2) ?
C5 C6 C7 C8 . . . . 0.6(2) ?
C6 C7 C8 C9 . . . . 179.72(14) ?
C6 C7 C8 C3 . . . . -0.3(2) ?
C4 C3 C8 C7 . . . . -0.40(18) ?
C2 C3 C8 C7 . . . . 177.69(12) ?
C4 C3 C8 C9 . . . . 179.58(12) ?
C2 C3 C8 C9 . . . . -2.33(18) ?
C7 C8 C9 C10 . . . . -177.34(13) ?
C3 C8 C9 C10 . . . . 2.7(2) ?
C8 C9 C10 C11 . . . . 0.5(2) ?
C3 C2 C11 O2 . . . . -174.87(11) ?
C1 C2 C11 O2 . . . . 7.90(19) ?
C3 C2 C11 C10 . . . . 4.46(19) ?
C1 C2 C11 C10 . . . . -172.76(12) ?
C9 C10 C11 O2 . . . . 175.16(12) ?
C9 C10 C11 C2 . . . . -4.2(2) ?
C2 C11 O2 C12 . . . . 24.36(17) ?
C10 C11 O2 C12 . . . . -155.02(11) ?
C11 O2 C12 C14 . . . . 178.52(10) ?
C11 O2 C12 C13 . . . . -56.70(14) ?
O2 C12 C13 C1 . . . . 57.80(14) ?
C14 C12 C13 C1 . . . . 178.55(11) ?
O1 C1 C13 C12 . . . . 154.04(13) ?
C2 C1 C13 C12 . . . . -27.78(16) ?
O2 C12 C14 C19 . . . . 24.76(17) ?
C13 C12 C14 C19 . . . . -96.26(16) ?
O2 C12 C14 C15 . . . . -154.33(12) ?
C13 C12 C14 C15 . . . . 84.64(15) ?
C19 C14 C15 O3 . . . . 178.25(12) ?
C12 C14 C15 O3 . . . . -2.62(18) ?
C19 C14 C15 C16 . . . . -1.2(2) ?
C12 C14 C15 C16 . . . . 177.95(12) ?
O3 C15 C16 C17 . . . . -178.74(13) ?
C14 C15 C16 C17 . . . . 0.6(2) ?
C15 C16 C17 C18 . . . . 0.1(2) ?
C16 C17 C18 C19 . . . . -0.3(2) ?
C15 C14 C19 C18 . . . . 1.0(2) ?
C12 C14 C19 C18 . . . . -178.10(13) ?
C17 C18 C19 C14 . . . . -0.3(2) ?
C16 C15 O3 C20 . . . . -15.2(2) ?
C14 C15 O3 C20 . . . . 165.38(14) ?

_cod_database_fobs_code 1559023
